data_4134333
loop_
_publ_author_name
'Peterson, Joshua P.'
'Ellern, Arkady'
'Winter, Arthur H.'

_publ_section_title
;
 Spin Delocalization, Polarization, and London Dispersion Forces Govern
 the Formation of Diradical Pimers.
;
_journal_name_full 'Journal of the American Chemical Society'
_journal_paper_doi 10.1021/jacs.0c00190
_journal_year 2020
_chemical_formula_moiety 'C28 H20 N6, C7 H8'
_chemical_formula_sum 'C35 H28 N6'
_chemical_formula_weight 532.63
_space_group_crystal_system triclinic
_space_group_IT_number 2
_space_group_name_Hall '-P 1'
_space_group_name_H-M_alt 'P -1'
_atom_sites_solution_hydrogens geom
_cell_angle_alpha 74.527(2)
_cell_angle_beta 74.067(2)
_cell_angle_gamma 76.732(2)
_cell_formula_units_Z 1
_cell_length_a 7.6280(3)
_cell_length_b 10.0861(3)
_cell_length_c 10.2848(3)
_cell_measurement_reflns_used 4123
_cell_measurement_temperature 173.(2)
_cell_measurement_theta_max 62.3846
_cell_measurement_theta_min 4.5810
_cell_volume 722.80(4)
_computing_cell_refinement 'SAINT V8.38A (Bruker AXS Inc., 2017)'
_computing_data_collection 'APEX3 Suite (Bruker AXS Inc. , 2017)'
_computing_data_reduction 'SAINT V8.38A (Bruker AXS Inc., 2017)'
_computing_molecular_graphics 'shelXle (C.B. Huebschle, rev 833)'
_computing_structure_refinement 'SHELXL-2016/6 (Sheldrick, 2016)'
_computing_structure_solution 'XT, VERSION 2014/5'
_diffrn_ambient_temperature 173.(2)
_diffrn_detector_area_resol_mean 8.3333
_diffrn_measured_fraction_theta_full 0.978
_diffrn_measured_fraction_theta_max 0.978
_diffrn_measurement_device_type 'Bruker D8 VENTURE diffractometer'
_diffrn_measurement_method '\w and \f scans, narrow frame width, shutterless'
_diffrn_radiation_monochromator 'multilayer mirror'
_diffrn_radiation_type 'Cu K\a'
_diffrn_radiation_wavelength 1.54178
_diffrn_reflns_av_R_equivalents 0.0336
_diffrn_reflns_av_unetI/netI 0.0311
_diffrn_reflns_limit_h_max 8
_diffrn_reflns_limit_h_min -8
_diffrn_reflns_limit_k_max 11
_diffrn_reflns_limit_k_min -11
_diffrn_reflns_limit_l_max 11
_diffrn_reflns_limit_l_min -11
_diffrn_reflns_number 9321
_diffrn_reflns_theta_full 62.38
_diffrn_reflns_theta_max 62.38
_diffrn_reflns_theta_min 4.58
_diffrn_source 'microfocus sealed tube'
_diffrn_source_type 'sealed tube'
_exptl_absorpt_coefficient_mu 0.581
_exptl_absorpt_correction_T_max 0.75
_exptl_absorpt_correction_T_min 0.67
_exptl_absorpt_correction_type multi-scan
_exptl_absorpt_process_details
;

SADABS (Spek A. L., 2015) was used for an absorption correction and scalling
of observed data
;
_exptl_crystal_colour colourless
_exptl_crystal_density_diffrn 1.224
_exptl_crystal_density_method 'not measured'
_exptl_crystal_description plate
_exptl_crystal_F_000 280
_exptl_crystal_size_max 0.190
_exptl_crystal_size_mid 0.110
_exptl_crystal_size_min 0.040
_refine_diff_density_max 0.329
_refine_diff_density_min -0.179
_refine_diff_density_rms 0.047
_refine_ls_extinction_method none
_refine_ls_goodness_of_fit_ref 1.019
_refine_ls_hydrogen_treatment constr
_refine_ls_matrix_type full
_refine_ls_number_parameters 199
_refine_ls_number_reflns 2248
_refine_ls_number_restraints 0
_refine_ls_restrained_S_all 1.019
_refine_ls_R_factor_all 0.0514
_refine_ls_R_factor_gt 0.0467
_refine_ls_shift/su_max 0.000
_refine_ls_shift/su_mean 0.000
_refine_ls_structure_factor_coef Fsqd
_refine_ls_weighting_details 'w=1/[\s^2^(Fo^2^)+(0.1704P)^2^] where P=(Fo^2^+2Fc^2^)/3'
_refine_ls_weighting_scheme calc
_refine_ls_wR_factor_gt 0.1793
_refine_ls_wR_factor_ref 0.1893
_reflns_Friedel_coverage 0.000
_reflns_number_gt 1987
_reflns_number_total 2248
_reflns_threshold_expression 'I > 2\s(I)'
_cod_data_source_file ja0c00190_si_002.cif
_cod_data_source_block Win035Cu
_cod_depositor_comments
;
The following automatic conversions were performed:

data item '_exptl_absorpt_correction_type' value 'Multi-Scan' was
changed to 'multi-scan' in accordance with the
/home/data/users/saulius/crontab/automatic-downloads/rss-feeds/ACS/lib/dictionaries/cif_core.dic
dictionary named 'cif_core.dic' version 2.4.2 last updated on
2011-04-26.

Automatic conversion script
Id: cif_fix_values 7556 2019-12-06 15:28:31Z antanas 
;
_cod_database_code 4134333

loop_
_space_group_symop_operation_xyz
'x, y, z'
'-x, -y, -z'

loop_
_atom_site_label
_atom_site_type_symbol
_atom_site_fract_x
_atom_site_fract_y
_atom_site_fract_z
_atom_site_U_iso_or_equiv
_atom_site_adp_type
_atom_site_occupancy
_atom_site_site_symmetry_order
_atom_site_calc_flag
_atom_site_refinement_flags_posn
_atom_site_refinement_flags_adp
_atom_site_refinement_flags_occupancy
_atom_site_disorder_assembly
_atom_site_disorder_group
N1 N 0.00171(18) 0.17706(14) 1.00581(13) 0.0328(4) Uani 1 1 d . . . . .
N3 N 0.3581(2) 0.22337(16) 0.28384(14) 0.0422(5) Uani 1 1 d . . . . .
C3 C 0.2878(2) 0.13737(16) 0.87001(16) 0.0284(4) Uani 1 1 d . . . . .
N2 N 0.8083(2) 0.14274(17) 0.47807(16) 0.0443(5) Uani 1 1 d . . . . .
C5 C 0.3475(2) 0.11413(16) 0.63566(15) 0.0275(4) Uani 1 1 d . . . . .
C8 C 0.4128(2) 0.16303(16) 0.37876(16) 0.0305(4) Uani 1 1 d . . . . .
C4 C 0.4142(2) 0.11424(16) 0.74818(15) 0.0282(4) Uani 1 1 d . . . . .
H4 H 0.543491 0.098857 0.742369 0.034 Uiso 1 1 calc R U . . .
C6 C 0.4831(2) 0.08185(16) 0.50273(15) 0.0275(4) Uani 1 1 d . . . . .
C11 C 0.0956(2) 0.15929(16) 0.87517(16) 0.0294(4) Uani 1 1 d . . . . .
C9 C 0.1562(2) 0.13930(17) 0.64180(16) 0.0312(4) Uani 1 1 d . . . . .
H9 H 0.114430 0.140699 0.562450 0.037 Uiso 1 1 calc R U . . .
C7 C 0.6665(2) 0.11813(16) 0.48816(15) 0.0312(4) Uani 1 1 d . . . . .
C2 C 0.3029(2) 0.14509(18) 1.00322(16) 0.0344(5) Uani 1 1 d . . . . .
H2 H 0.414340 0.135221 1.031869 0.041 Uiso 1 1 calc R U . . .
C10 C 0.0291(2) 0.16190(17) 0.76121(17) 0.0321(5) Uani 1 1 d . . . . .
H10 H -0.099979 0.178736 0.765678 0.039 Uiso 1 1 calc R U . . .
C1 C 0.1295(2) 0.16900(18) 1.08067(16) 0.0348(5) Uani 1 1 d . . . . .
H1 H 0.099807 0.178896 1.173918 0.042 Uiso 1 1 calc R U . . .
C12 C -0.1977(2) 0.2075(2) 1.05368(18) 0.0404(5) Uani 1 1 d . . . . .
H12A H -0.229751 0.181637 1.156179 0.048 Uiso 1 1 calc R U . . .
H12B H -0.254663 0.148696 1.019246 0.048 Uiso 1 1 calc R U . . .
C13 C -0.2784(3) 0.3564(2) 1.0080(2) 0.0511(6) Uani 1 1 d . . . . .
H13 H -0.409237 0.380861 1.033109 0.061 Uiso 1 1 calc R U . . .
C14 C -0.1859(3) 0.4566(2) 0.9367(3) 0.0628(7) Uani 1 1 d . . . . .
H14A H -0.054805 0.437041 0.909304 0.075 Uiso 1 1 calc R U . . .
H14B H -0.249630 0.548968 0.912168 0.075 Uiso 1 1 calc R U . . .
C15 C 0.4663(11) 0.5143(4) 0.3881(5) 0.1175(15) Uani 1 1 d . . . A -1
C16 C 0.6559(16) 0.5106(7) 0.3306(9) 0.105(2) Uani 0.5 1 d . . P A -1
C17 C 0.7819(10) 0.4929(5) 0.4087(8) 0.168(2) Uani 1 1 d . . . A -1
C18 C 0.709(2) 0.4810(8) 0.5574(11) 0.119(3) Uani 0.5 1 d . . P A -1
C19 C 0.6046(16) 0.4984(6) 0.4635(15) 0.141(5) Uani 0.5 1 d . . P A -1

loop_
_atom_site_aniso_label
_atom_site_aniso_U_11
_atom_site_aniso_U_22
_atom_site_aniso_U_33
_atom_site_aniso_U_23
_atom_site_aniso_U_13
_atom_site_aniso_U_12
N1 0.0284(8) 0.0331(8) 0.0313(8) -0.0071(6) -0.0005(6) -0.0018(6)
N3 0.0500(10) 0.0427(9) 0.0332(8) -0.0051(7) -0.0152(7) -0.0032(7)
C3 0.0280(9) 0.0257(8) 0.0306(8) -0.0057(6) -0.0071(6) -0.0029(6)
N2 0.0324(9) 0.0472(10) 0.0574(10) -0.0163(7) -0.0077(7) -0.0117(7)
C5 0.0270(9) 0.0270(8) 0.0286(8) -0.0064(6) -0.0062(6) -0.0046(6)
C8 0.0296(9) 0.0326(9) 0.0299(9) -0.0087(7) -0.0051(7) -0.0063(7)
C4 0.0248(8) 0.0297(9) 0.0314(9) -0.0080(6) -0.0079(6) -0.0037(6)
C6 0.0250(8) 0.0310(9) 0.0277(8) -0.0060(6) -0.0068(6) -0.0064(6)
C11 0.0297(9) 0.0243(8) 0.0320(8) -0.0061(6) -0.0044(6) -0.0036(7)
C9 0.0272(9) 0.0360(9) 0.0333(9) -0.0086(7) -0.0108(6) -0.0051(7)
C7 0.0296(10) 0.0331(9) 0.0319(9) -0.0091(7) -0.0058(7) -0.0067(7)
C2 0.0338(9) 0.0401(10) 0.0314(9) -0.0103(7) -0.0097(7) -0.0046(7)
C10 0.0238(8) 0.0329(9) 0.0392(9) -0.0081(7) -0.0075(6) -0.0031(7)
C1 0.0380(10) 0.0357(9) 0.0294(8) -0.0095(7) -0.0067(7) -0.0023(7)
C12 0.0293(10) 0.0421(10) 0.0419(10) -0.0073(8) 0.0024(7) -0.0055(8)
C13 0.0321(10) 0.0431(11) 0.0676(13) -0.0109(9) -0.0017(9) 0.0011(8)
C14 0.0481(12) 0.0394(11) 0.0886(16) -0.0071(11) -0.0094(11) 0.0014(9)
C15 0.160(5) 0.062(2) 0.142(4) -0.020(2) -0.040(4) -0.038(3)
C16 0.153(8) 0.056(4) 0.105(6) 0.004(3) -0.024(6) -0.047(4)
C17 0.168(5) 0.071(3) 0.241(8) -0.022(4) 0.002(5) -0.049(3)
C18 0.185(11) 0.065(4) 0.123(7) -0.030(4) -0.041(8) -0.033(6)
C19 0.128(8) 0.042(3) 0.194(11) -0.018(5) 0.071(9) -0.040(4)

loop_
_geom_angle_atom_site_label_1
_geom_angle_atom_site_label_2
_geom_angle_atom_site_label_3
_geom_angle
_geom_angle_site_symmetry_1
_geom_angle_site_symmetry_3
_geom_angle_publ_flag
C11 N1 C1 108.19(13) . . ?
C11 N1 C12 125.85(14) . . ?
C1 N1 C12 125.86(14) . . ?
C4 C3 C11 119.12(14) . . ?
C4 C3 C2 134.67(15) . . ?
C11 C3 C2 106.21(14) . . ?
C4 C5 C9 121.34(14) . . ?
C4 C5 C6 119.84(13) . . ?
C9 C5 C6 118.80(13) . . ?
N3 C8 C6 178.96(16) . . ?
C5 C4 C3 118.69(14) . . ?
C5 C4 H4 120.7 . . ?
C3 C4 H4 120.7 . . ?
C8 C6 C7 107.62(12) . . ?
C8 C6 C5 110.80(12) . . ?
C7 C6 C5 111.28(11) . . ?
C8 C6 C6 106.87(13) . 2_656 ?
C7 C6 C6 107.23(15) . 2_656 ?
C5 C6 C6 112.76(14) . 2_656 ?
N1 C11 C10 130.18(15) . . ?
N1 C11 C3 107.75(14) . . ?
C10 C11 C3 122.07(15) . . ?
C10 C9 C5 120.90(14) . . ?
C10 C9 H9 119.5 . . ?
C5 C9 H9 119.5 . . ?
N2 C7 C6 178.42(18) . . ?
C1 C2 C3 107.29(14) . . ?
C1 C2 H2 126.4 . . ?
C3 C2 H2 126.4 . . ?
C9 C10 C11 117.86(14) . . ?
C9 C10 H10 121.1 . . ?
C11 C10 H10 121.1 . . ?
C2 C1 N1 110.54(14) . . ?
C2 C1 H1 124.7 . . ?
N1 C1 H1 124.7 . . ?
N1 C12 C13 113.76(14) . . ?
N1 C12 H12A 108.8 . . ?
C13 C12 H12A 108.8 . . ?
N1 C12 H12B 108.8 . . ?
C13 C12 H12B 108.8 . . ?
H12A C12 H12B 107.7 . . ?
C14 C13 C12 125.95(18) . . ?
C14 C13 H13 117.0 . . ?
C12 C13 H13 117.0 . . ?
C13 C14 H14A 120.0 . . ?
C13 C14 H14B 120.0 . . ?
H14A C14 H14B 120.0 . . ?
C16 C15 C19 54.4(6) . . ?
C19 C16 C17 58.9(8) . . ?
C19 C16 C15 64.0(8) . . ?
C17 C16 C15 122.8(8) . . ?
C19 C17 C16 57.8(9) . . ?
C19 C17 C18 58.7(10) . . ?
C16 C17 C18 116.5(8) . . ?
C19 C18 C17 55.2(6) . . ?
C17 C19 C16 63.4(7) . . ?
C17 C19 C18 66.1(10) . . ?
C16 C19 C18 129.5(12) . . ?
C17 C19 C15 125.0(13) . . ?
C16 C19 C15 61.6(11) . . ?
C18 C19 C15 168.9(9) . . ?

loop_
_geom_bond_atom_site_label_1
_geom_bond_atom_site_label_2
_geom_bond_distance
_geom_bond_site_symmetry_2
_geom_bond_publ_flag
N1 C11 1.375(2) . ?
N1 C1 1.376(2) . ?
N1 C12 1.451(2) . ?
N3 C8 1.135(2) . ?
C3 C4 1.394(2) . ?
C3 C11 1.420(2) . ?
C3 C2 1.430(2) . ?
N2 C7 1.136(2) . ?
C5 C4 1.386(2) . ?
C5 C9 1.409(2) . ?
C5 C6 1.533(2) . ?
C8 C6 1.483(2) . ?
C4 H4 0.9500 . ?
C6 C7 1.485(2) . ?
C6 C6 1.625(3) 2_656 ?
C11 C10 1.392(2) . ?
C9 C10 1.377(2) . ?
C9 H9 0.9500 . ?
C2 C1 1.349(2) . ?
C2 H2 0.9500 . ?
C10 H10 0.9500 . ?
C1 H1 0.9500 . ?
C12 C13 1.488(3) . ?
C12 H12A 0.9900 . ?
C12 H12B 0.9900 . ?
C13 C14 1.306(3) . ?
C13 H13 0.9500 . ?
C14 H14A 0.9500 . ?
C14 H14B 0.9500 . ?
C15 C16 1.400(12) . ?
C15 C19 1.430(16) . ?
C16 C19 1.294(16) . ?
C16 C17 1.367(10) . ?
C17 C19 1.309(11) . ?
C17 C18 1.459(11) . ?
C18 C19 1.36(2) . ?
